data_7223193
loop_
_publ_author_name
'Zhang, Wei'
'Kang, Maoping'
'Yang, Meng'
'Luo, Daibing'
'Lin, Zhien'

_publ_section_title
;
 Solvent-free synthesis of new magnesium phosphate--oxalates displaying
 diverse framework topologies
;
_journal_issue 48
_journal_name_full CrystEngComm
_journal_page_first 9296
_journal_paper_doi 10.1039/C5CE02001H
_journal_volume 17
_journal_year 2015
_chemical_formula_moiety '0.25(C16 H16 Mg8 O64 P8), C4 H14 N2'
_chemical_formula_sum 'C8 H18 Mg2 N2 O16 P2'
_chemical_formula_weight 508.80
_space_group_crystal_system orthorhombic
_space_group_IT_number 56
_space_group_name_Hall '-P 2ab 2ac'
_space_group_name_H-M_alt 'P c c n'
_symmetry_space_group_name_Hall '-P 2ab 2ac'
_symmetry_space_group_name_H-M 'P c c n'
_atom_sites_solution_hydrogens geom
_atom_sites_solution_primary direct
_audit_creation_date 2015-08-15
_audit_creation_method
;
Olex2 1.2
(compiled 2015.01.26 svn.r3150 for OlexSys, GUI svn.r4998)
;
_audit_update_record
;
2015-10-13 deposited with the CCDC.
2015-11-10 downloaded from the CCDC.
;
_cell_angle_alpha 90
_cell_angle_beta 90
_cell_angle_gamma 90
_cell_formula_units_Z 4
_cell_length_a 8.23203(11)
_cell_length_b 16.34232(15)
_cell_length_c 13.28134(15)
_cell_measurement_reflns_used 4937
_cell_measurement_temperature 293
_cell_measurement_theta_max 72.4810
_cell_measurement_theta_min 5.4200
_cell_volume 1786.74(4)
_computing_cell_refinement
;
CrysAlisPro, Agilent Technologies,
Version 1.171.37.33 (release 27-03-2014 CrysAlis171 .NET)
(compiled Mar 27 2014,17:12:48)
;
_computing_data_collection
;
CrysAlisPro, Agilent Technologies,
Version 1.171.37.33 (release 27-03-2014 CrysAlis171 .NET)
(compiled Mar 27 2014,17:12:48)
;
_computing_data_reduction
;
CrysAlisPro, Agilent Technologies,
Version 1.171.37.33 (release 27-03-2014 CrysAlis171 .NET)
(compiled Mar 27 2014,17:12:48)
;
_computing_molecular_graphics 'Olex2 (Dolomanov et al., 2009)'
_computing_publication_material 'Olex2 (Dolomanov et al., 2009)'
_computing_structure_refinement 'ShelXL (Sheldrick, 2008)'
_computing_structure_solution 'ShelXT (Sheldrick, 2015)'
_diffrn_ambient_temperature 293
_diffrn_detector 'CCD plate'
_diffrn_detector_area_resol_mean 15.9595
_diffrn_detector_type EosS2
_diffrn_measured_fraction_theta_full 1.000
_diffrn_measured_fraction_theta_max 1.000
_diffrn_measurement_details
;
  1 omega    1.00   75.00   1.0000    1.0000
omega____ theta____ kappa____ phi______ frames
    -       36.5421  -99.0000 -180.0000 74

  2 omega  -31.00   53.00   1.0000    1.0000
omega____ theta____ kappa____ phi______ frames
    -       36.5421  -57.0000  -60.0000 84

  3 omega    1.00   75.00   1.0000    1.0000
omega____ theta____ kappa____ phi______ frames
    -       36.5421  -99.0000  -90.0000 74

  4 omega   10.00  104.00   1.0000    1.0000
omega____ theta____ kappa____ phi______ frames
    -       36.5421   77.0000 -120.0000 94

  5 omega   87.00  178.00   1.0000    3.7400
omega____ theta____ kappa____ phi______ frames
    -      108.0000   30.0000 -180.0000 91

  6 omega   38.00   91.00   1.0000    3.7400
omega____ theta____ kappa____ phi______ frames
    -      108.0000  -30.0000 -120.0000 53

  7 omega   38.00   91.00   1.0000    3.7400
omega____ theta____ kappa____ phi______ frames
    -      108.0000  -30.0000  150.0000 53

  8 omega  100.00  178.00   1.0000    3.7400
omega____ theta____ kappa____ phi______ frames
    -      108.0000  111.0000 -150.0000 78

  9 omega   39.00  109.00   1.0000    3.7400
omega____ theta____ kappa____ phi______ frames
    -      108.0000  -94.0000    0.0000 70

 10 omega   40.00   98.00   1.0000    3.7400
omega____ theta____ kappa____ phi______ frames
    -      108.0000  -45.0000 -150.0000 58

 11 omega   10.00  104.00   1.0000    1.0000
omega____ theta____ kappa____ phi______ frames
    -       36.5421   77.0000   30.0000 94

 12 omega   18.00  106.00   1.0000    1.0000
omega____ theta____ kappa____ phi______ frames
    -       36.5421   38.0000    0.0000 88

 13 omega  -31.00   53.00   1.0000    1.0000
omega____ theta____ kappa____ phi______ frames
    -       36.5421  -57.0000   30.0000 84

 14 omega   20.00  104.00   1.0000    1.0000
omega____ theta____ kappa____ phi______ frames
    -       36.5421   57.0000  150.0000 84

 15 omega   39.00   64.00   1.0000    3.7400
omega____ theta____ kappa____ phi______ frames
    -      108.0000  -94.0000  150.0000 25

 16 omega   87.00  178.00   1.0000    3.7400
omega____ theta____ kappa____ phi______ frames
    -      108.0000   30.0000  -30.0000 91
;
_diffrn_measurement_device 'four-circle diffractometer'
_diffrn_measurement_device_type 'New Gemini, Dual, Cu at zero, EosS2'
_diffrn_measurement_method '\w scans'
_diffrn_orient_matrix_UB_11 0.0159145000
_diffrn_orient_matrix_UB_12 -0.0785586000
_diffrn_orient_matrix_UB_13 0.0633359000
_diffrn_orient_matrix_UB_21 -0.0284066000
_diffrn_orient_matrix_UB_22 0.0500390000
_diffrn_orient_matrix_UB_23 0.0967066000
_diffrn_orient_matrix_UB_31 -0.1843178000
_diffrn_orient_matrix_UB_32 -0.0144952000
_diffrn_orient_matrix_UB_33 -0.0094066000
_diffrn_radiation_monochromator graphite
_diffrn_radiation_probe x-ray
_diffrn_radiation_type CuK\a
_diffrn_radiation_wavelength 1.54184
_diffrn_reflns_av_R_equivalents 0.0362
_diffrn_reflns_av_unetI/netI 0.0221
_diffrn_reflns_laue_measured_fraction_full 1.000
_diffrn_reflns_laue_measured_fraction_max 1.000
_diffrn_reflns_limit_h_max 7
_diffrn_reflns_limit_h_min -9
_diffrn_reflns_limit_k_max 19
_diffrn_reflns_limit_k_min -19
_diffrn_reflns_limit_l_max 15
_diffrn_reflns_limit_l_min -15
_diffrn_reflns_number 8378
_diffrn_reflns_point_group_measured_fraction_full 1.000
_diffrn_reflns_point_group_measured_fraction_max 1.000
_diffrn_reflns_theta_full 67.056
_diffrn_reflns_theta_max 67.056
_diffrn_reflns_theta_min 5.414
_diffrn_source 'Enhance (Cu) X-ray Source'
_exptl_absorpt_coefficient_mu 3.788
_exptl_absorpt_correction_T_max 1.00000
_exptl_absorpt_correction_T_min 0.49625
_exptl_absorpt_correction_type multi-scan
_exptl_absorpt_process_details
;
CrysAlisPro, Agilent Technologies,
Version 1.171.37.33 (release 27-03-2014 CrysAlis171 .NET)
(compiled Mar 27 2014,17:12:48)
Empirical absorption correction using spherical harmonics,
 implemented in SCALE3 ABSPACK scaling algorithm.
;
_exptl_crystal_colour 'clear colourless'
_exptl_crystal_colour_lustre clear
_exptl_crystal_colour_primary colourless
_exptl_crystal_density_diffrn 1.891
_exptl_crystal_description block
_exptl_crystal_F_000 1048
_exptl_crystal_size_max 0.32
_exptl_crystal_size_mid 0.22
_exptl_crystal_size_min 0.18
_refine_diff_density_max 1.146
_refine_diff_density_min -0.502
_refine_diff_density_rms 0.119
_refine_ls_extinction_method none
_refine_ls_goodness_of_fit_ref 1.103
_refine_ls_hydrogen_treatment constr
_refine_ls_matrix_type full
_refine_ls_number_parameters 144
_refine_ls_number_reflns 1594
_refine_ls_number_restraints 0
_refine_ls_restrained_S_all 1.103
_refine_ls_R_factor_all 0.0561
_refine_ls_R_factor_gt 0.0539
_refine_ls_shift/su_max 0.001
_refine_ls_shift/su_mean 0.000
_refine_ls_structure_factor_coef Fsqd
_refine_ls_weighting_details 'w=1/[\s^2^(Fo^2^)+(0.0986P)^2^+2.6758P] where P=(Fo^2^+2Fc^2^)/3'
_refine_ls_weighting_scheme calc
_refine_ls_wR_factor_gt 0.1483
_refine_ls_wR_factor_ref 0.1513
_reflns_Friedel_coverage 0.000
_reflns_number_gt 1497
_reflns_number_total 1594
_reflns_threshold_expression 'I > 2\s(I)'
_cod_data_source_file c5ce02001h2.cif
_cod_data_source_block 1
_cod_depositor_comments 'Adding full bibliography for 7223190--7223197.cif.'
_cod_database_code 7223193
_shelx_space_group_comment
;
The symmetry employed for this shelxl refinement is uniquely defined
by the following loop, which should always be used as a source of
symmetry information in preference to the above space-group names.
They are only intended as comments.
;
_reflns_odcompleteness_completeness 99.84
_reflns_odcompleteness_iscentric 1
_reflns_odcompleteness_theta 66.97
_olex2_refinement_description
;
1. Fixed Uiso
 At 1.2 times of:
  All C(H,H) groups, All C(H,H,H,H) groups, All N(H,H,H) groups
 At 1.5 times of:
  All O(H) groups
2. Uiso/Uaniso restraints and constraints
Uanis(C5) = Uanis(C5')
3. Others
 Sof(H4BC)=Sof(H4BD)=Sof(C5')=Sof(H5'A)=Sof(H5'B)=1-FVAR(1)
 Sof(H4AB)=Sof(H4AA)=Sof(C5)=Sof(H5A)=Sof(H5B)=FVAR(1)
4.a Secondary CH2 refined with riding coordinates:
 C4(H4BC,H4BD), C4(H4AB,H4AA), C5(H5A,H5B), C5'(H5'A,H5'B)
4.b Idealised Me refined as rotating group:
 N1(H1A,H1B,H1C)
4.c Idealised tetrahedral OH refined as rotating group:
 O3(H3), O4(H4)
;
_shelx_shelxl_version_number 2014/7
_olex2_submission_special_instructions 'No special instructions were received'

loop_
_space_group_symop_operation_xyz
'x, y, z'
'-x+1/2, -y+1/2, z'
'-x, y+1/2, -z+1/2'
'x+1/2, -y, -z+1/2'
'-x, -y, -z'
'x-1/2, y-1/2, -z'
'x, -y-1/2, z-1/2'
'-x-1/2, y, z-1/2'

loop_
_atom_site_label
_atom_site_type_symbol
_atom_site_fract_x
_atom_site_fract_y
_atom_site_fract_z
_atom_site_U_iso_or_equiv
_atom_site_adp_type
_atom_site_occupancy
_atom_site_site_symmetry_order
_atom_site_calc_flag
_atom_site_refinement_flags_posn
_atom_site_refinement_flags_adp
_atom_site_refinement_flags_occupancy
_atom_site_disorder_assembly
_atom_site_disorder_group
Mg1 Mg 0.79894(12) 0.58229(6) 0.63166(7) 0.0167(3) Uani 1 1 d . . . . .
P1 P 0.93283(9) 0.43414(4) 0.77734(5) 0.0165(3) Uani 1 1 d . . . . .
O1 O 0.8631(3) 0.51606(14) 0.75269(18) 0.0308(6) Uani 1 1 d . . . . .
O2 O 1.0561(3) 0.43500(14) 0.85987(18) 0.0255(6) Uani 1 1 d . . . . .
O3 O 1.0090(3) 0.39595(15) 0.67865(16) 0.0263(6) Uani 1 1 d . . . . .
H3 H 1.0931 0.3717 0.6930 0.039 Uiso 1 1 calc GR . . . .
O4 O 0.7938(3) 0.37207(15) 0.8018(2) 0.0360(7) Uani 1 1 d . . . . .
H4 H 0.7347 0.3913 0.8456 0.054 Uiso 1 1 calc GR . . . .
O5 O 0.7906(3) 0.49525(14) 0.51554(16) 0.0218(5) Uani 1 1 d . . . . .
O6 O 0.9536(3) 0.42332(13) 0.41374(17) 0.0209(5) Uani 1 1 d . . . . .
O7 O 0.7687(3) 0.68207(13) 0.53270(16) 0.0230(5) Uani 1 1 d . . . . .
O8 O 0.7182(3) 0.81663(13) 0.73321(16) 0.0224(5) Uani 1 1 d . . . . .
C1 C 0.9252(4) 0.47666(17) 0.4794(2) 0.0171(6) Uani 1 1 d . . . . .
C2 C 0.7500 0.7500 0.5742(3) 0.0181(9) Uani 1 2 d S T P . .
C3 C 0.7500 0.7500 0.6917(3) 0.0163(8) Uani 1 2 d S T P . .
C4 C 0.4208(8) 0.6979(4) 0.3964(4) 0.0677(16) Uani 1 1 d . . . . .
H4BC H 0.5012 0.7401 0.4087 0.081 Uiso 0.420(10) 1 calc R . . A 2
H4BD H 0.3870 0.7012 0.3265 0.081 Uiso 0.420(10) 1 calc R . . A 2
H4AB H 0.3414 0.6913 0.3430 0.081 Uiso 0.580(10) 1 calc R . . A 1
H4AA H 0.5075 0.7318 0.3697 0.081 Uiso 0.580(10) 1 calc R . . A 1
C5 C 0.3396(10) 0.7456(6) 0.4812(7) 0.0518(18) Uani 0.580(10) 1 d . . . A 1
H5A H 0.3703 0.7198 0.5442 0.062 Uiso 0.580(10) 1 calc R . . A 1
H5B H 0.3859 0.8001 0.4816 0.062 Uiso 0.580(10) 1 calc R . . A 1
C5' C 0.2897(14) 0.7084(9) 0.4589(11) 0.0518(18) Uani 0.420(10) 1 d . . . A 2
H5'A H 0.3241 0.6963 0.5271 0.062 Uiso 0.420(10) 1 calc R . . A 2
H5'B H 0.2080 0.6682 0.4407 0.062 Uiso 0.420(10) 1 calc R . . A 2
N1 N 0.4898(5) 0.61664(19) 0.4178(3) 0.0420(8) Uani 1 1 d . . . . .
H1A H 0.5354 0.5967 0.3623 0.050 Uiso 1 1 calc GR . . . .
H1B H 0.4112 0.5831 0.4382 0.050 Uiso 1 1 calc GR . . . .
H1C H 0.5646 0.6210 0.4659 0.050 Uiso 1 1 calc GR . . . .

loop_
_atom_site_aniso_label
_atom_site_aniso_U_11
_atom_site_aniso_U_22
_atom_site_aniso_U_33
_atom_site_aniso_U_23
_atom_site_aniso_U_13
_atom_site_aniso_U_12
Mg1 0.0167(6) 0.0147(5) 0.0188(6) -0.0013(4) 0.0011(4) 0.0026(3)
P1 0.0147(5) 0.0152(5) 0.0195(5) -0.0013(3) -0.0008(3) 0.0015(3)
O1 0.0411(15) 0.0268(12) 0.0247(11) 0.0036(10) 0.0036(11) 0.0155(11)
O2 0.0192(12) 0.0315(13) 0.0257(12) -0.0064(9) -0.0033(9) 0.0052(9)
O3 0.0243(13) 0.0311(13) 0.0235(12) -0.0047(9) -0.0005(9) 0.0093(9)
O4 0.0273(14) 0.0283(13) 0.0524(16) -0.0131(12) 0.0134(12) -0.0094(10)
O5 0.0158(11) 0.0243(11) 0.0254(11) -0.0066(9) 0.0027(8) 0.0006(8)
O6 0.0181(11) 0.0222(11) 0.0225(12) -0.0061(8) 0.0002(8) 0.0009(8)
O7 0.0308(12) 0.0165(11) 0.0217(11) -0.0013(8) 0.0014(9) 0.0005(8)
O8 0.0308(13) 0.0147(10) 0.0218(11) -0.0003(8) 0.0025(9) -0.0001(9)
C1 0.0193(15) 0.0155(13) 0.0164(14) 0.0020(11) -0.0004(11) 0.0010(11)
C2 0.0149(19) 0.016(2) 0.023(2) 0.000 0.000 0.0013(16)
C3 0.0150(18) 0.0138(19) 0.020(2) 0.000 0.000 -0.0028(15)
C4 0.083(4) 0.066(3) 0.054(3) 0.002(2) 0.006(3) 0.028(3)
C5 0.032(4) 0.056(5) 0.067(5) -0.010(4) -0.003(3) 0.008(3)
C5' 0.032(4) 0.056(5) 0.067(5) -0.010(4) -0.003(3) 0.008(3)
N1 0.059(2) 0.0300(16) 0.0371(17) -0.0065(13) -0.0052(16) -0.0092(16)

loop_
_atom_type_symbol
_atom_type_description
_atom_type_scat_dispersion_real
_atom_type_scat_dispersion_imag
_atom_type_scat_source
C C 0.0181 0.0091 'International Tables Vol C Tables 4.2.6.8 and 6.1.1.4'
H H 0.0000 0.0000 'International Tables Vol C Tables 4.2.6.8 and 6.1.1.4'
Mg Mg 0.1719 0.1771 'International Tables Vol C Tables 4.2.6.8 and 6.1.1.4'
N N 0.0311 0.0180 'International Tables Vol C Tables 4.2.6.8 and 6.1.1.4'
O O 0.0492 0.0322 'International Tables Vol C Tables 4.2.6.8 and 6.1.1.4'
P P 0.2955 0.4335 'International Tables Vol C Tables 4.2.6.8 and 6.1.1.4'

loop_
_geom_angle_atom_site_label_1
_geom_angle_atom_site_label_2
_geom_angle_atom_site_label_3
_geom_angle
_geom_angle_site_symmetry_1
_geom_angle_site_symmetry_3
O1 Mg1 O2 98.06(11) . 4_466
O1 Mg1 O5 103.38(10) . .
O1 Mg1 O6 87.23(10) . 5_766
O1 Mg1 O7 161.15(11) . .
O1 Mg1 O8 85.92(10) . 2_665
O1 Mg1 C1 98.35(10) . .
O2 Mg1 O5 85.06(9) 4_466 .
O2 Mg1 O6 163.11(10) 4_466 5_766
O2 Mg1 O7 91.48(10) 4_466 .
O2 Mg1 O8 90.43(10) 4_466 2_665
O2 Mg1 C1 108.35(9) 4_466 .
O5 Mg1 O6 78.10(9) . 5_766
O5 Mg1 O7 93.57(9) . .
O5 Mg1 O8 170.14(10) . 2_665
O5 Mg1 C1 23.32(8) . .
O6 Mg1 O8 106.00(9) 5_766 2_665
O6 Mg1 C1 54.85(8) 5_766 .
O7 Mg1 O6 88.27(9) . 5_766
O7 Mg1 O8 77.75(9) . 2_665
O7 Mg1 C1 93.97(9) . .
O8 Mg1 C1 159.80(10) 2_665 .
O1 P1 O2 114.43(14) . .
O1 P1 O3 108.94(13) . .
O1 P1 O4 110.25(15) . .
O2 P1 O3 110.03(13) . .
O2 P1 O4 110.52(16) . .
O4 P1 O3 101.93(14) . .
P1 O1 Mg1 139.45(16) . .
P1 O2 Mg1 135.31(15) . 4_566
P1 O3 H3 109.5 . .
P1 O4 H4 109.5 . .
C1 O5 Mg1 114.80(19) . .
C1 O6 Mg1 113.91(19) . 5_766
C2 O7 Mg1 115.3(2) . .
C3 O8 Mg1 114.2(2) . 2_665
O5 C1 Mg1 41.88(14) . .
O5 C1 O6 127.1(3) . .
O5 C1 C1 116.8(3) . 5_766
O6 C1 Mg1 168.5(2) . .
O6 C1 C1 116.1(3) . 5_766
C1 C1 Mg1 75.0(2) 5_766 .
O7 C2 O7 127.7(4) . 2_665
O7 C2 C3 116.2(2) 2_665 .
O7 C2 C3 116.2(2) . .
O8 C3 O8 127.6(4) 2_665 .
O8 C3 C2 116.2(2) . .
O8 C3 C2 116.2(2) 2_665 .
H4BC C4 H4BD 108.5 . .
H4AB C4 H4AA 107.0 . .
C5 C4 H4AB 107.5 . .
C5 C4 H4AA 107.5 . .
C5' C4 H4BC 110.2 . .
C5' C4 H4BD 110.2 . .
C5' C4 N1 107.4(7) . .
N1 C4 H4BC 110.2 . .
N1 C4 H4BD 110.2 . .
N1 C4 H4AB 107.5 . .
N1 C4 H4AA 107.5 . .
N1 C4 C5 119.2(5) . .
C4 C5 H5A 107.5 . .
C4 C5 H5B 107.5 . .
C5 C5 C4 119.1(7) 2_565 .
C5 C5 H5A 107.5 2_565 .
C5 C5 H5B 107.5 2_565 .
H5A C5 H5B 107.0 . .
C4 C5' C5' 117.0(12) . 2_565
C4 C5' H5'A 108.1 . .
C4 C5' H5'B 108.1 . .
C5' C5' H5'A 108.1 2_565 .
C5' C5' H5'B 108.1 2_565 .
H5'A C5' H5'B 107.3 . .
C4 N1 H1A 109.5 . .
C4 N1 H1B 109.5 . .
C4 N1 H1C 109.5 . .
H1A N1 H1B 109.5 . .
H1A N1 H1C 109.5 . .
H1B N1 H1C 109.5 . .

loop_
_geom_bond_atom_site_label_1
_geom_bond_atom_site_label_2
_geom_bond_distance
_geom_bond_site_symmetry_2
Mg1 O1 2.009(3) .
Mg1 O2 2.022(2) 4_466
Mg1 O5 2.099(2) .
Mg1 O6 2.127(2) 5_766
Mg1 O7 2.109(2) .
Mg1 O8 2.137(2) 2_665
Mg1 C1 2.854(3) .
P1 O1 1.493(2) .
P1 O2 1.494(2) .
P1 O3 1.581(2) .
P1 O4 1.563(2) .
O2 Mg1 2.022(2) 4_566
O3 H3 0.8200 .
O4 H4 0.8200 .
O5 C1 1.245(4) .
O6 Mg1 2.127(2) 5_766
O6 C1 1.255(4) .
O7 C2 1.249(3) .
O8 Mg1 2.137(2) 2_665
O8 C3 1.248(3) .
C1 C1 1.549(6) 5_766
C2 O7 1.249(3) 2_665
C2 C3 1.561(6) .
C3 O8 1.248(3) 2_665
C4 H4BC 0.9700 .
C4 H4BD 0.9700 .
C4 H4AB 0.9700 .
C4 H4AA 0.9700 .
C4 C5 1.524(10) .
C4 C5' 1.372(13) .
C4 N1 1.473(6) .
C5 C5 1.482(17) 2_565
C5 H5A 0.9700 .
C5 H5B 0.9700 .
C5' C5' 1.51(3) 2_565
C5' H5'A 0.9700 .
C5' H5'B 0.9700 .
N1 H1A 0.8900 .
N1 H1B 0.8900 .
N1 H1C 0.8900 .

loop_
_geom_torsion_atom_site_label_1
_geom_torsion_atom_site_label_2
_geom_torsion_atom_site_label_3
_geom_torsion_atom_site_label_4
_geom_torsion
_geom_torsion_site_symmetry_1
_geom_torsion_site_symmetry_4
Mg1 O5 C1 O6 175.8(2) . .
Mg1 O5 C1 C1 -3.4(4) . 5_766
Mg1 O6 C1 Mg1 -169.2(10) 5_766 .
Mg1 O6 C1 O5 176.5(2) 5_766 .
Mg1 O6 C1 C1 -4.4(4) 5_766 5_766
Mg1 O7 C2 O7 179.32(18) . 2_665
Mg1 O7 C2 C3 -0.68(18) . .
Mg1 O8 C3 O8 172.68(17) 2_665 2_665
Mg1 O8 C3 C2 -7.32(17) 2_665 .
O1 P1 O2 Mg1 -110.4(2) . 4_566
O2 P1 O1 Mg1 139.0(2) . .
O3 P1 O1 Mg1 15.4(3) . .
O3 P1 O2 Mg1 12.6(2) . 4_566
O4 P1 O1 Mg1 -95.7(3) . .
O4 P1 O2 Mg1 124.4(2) . 4_566
O7 C2 C3 O8 5.61(16) . 2_665
O7 C2 C3 O8 -174.39(16) 2_665 2_665
O7 C2 C3 O8 -174.39(16) . .
O7 C2 C3 O8 5.61(16) 2_665 .
N1 C4 C5 C5 -108.0(9) . 2_565
N1 C4 C5' C5' 173.2(9) . 2_565
